data_4036110
loop_
_publ_author_name
'Tepper, Ronny'
'Schulze, Benjamin'
'J\"ager, Michael'
'Friebe, Christian'
'Scharf, Daniel H.'
'G\"orls, Helmar'
'Schubert, Ulrich S.'

_publ_section_title
;
 Anion receptors based on halogen bonding with halo-1,2,3-triazoliums.
;
_journal_issue 6
_journal_name_full 'The Journal of organic chemistry'
_journal_page_first 3139
_journal_page_last 3150
_journal_paper_doi 10.1021/acs.joc.5b00028
_journal_volume 80
_journal_year 2015
_chemical_formula_moiety '4(C28 H26 I2 N6), C H2 Cl2'
_chemical_formula_sum 'C28.25 H26.5 Cl0.5 I2 N6'
_chemical_formula_weight 721.58
_space_group_IT_number 9
_space_group_name_Hall 'C -2yc'
_space_group_name_H-M_alt 'C 1 c 1'
_symmetry_cell_setting monoclinic
_symmetry_space_group_name_Hall 'C -2yc'
_symmetry_space_group_name_H-M 'C 1 c 1'
_atom_sites_solution_hydrogens geom
_atom_sites_solution_primary direct
_atom_sites_solution_secondary difmap
_audit_creation_method SHELXL-97
_cell_angle_alpha 90.00
_cell_angle_beta 91.264(1)
_cell_angle_gamma 90.00
_cell_formula_units_Z 8
_cell_length_a 15.2526(3)
_cell_length_b 19.8673(5)
_cell_length_c 21.8203(5)
_cell_measurement_temperature 133(2)
_cell_volume 6610.6(3)
_computing_cell_refinement DENZO
_computing_data_collection COLLECT
_computing_data_reduction DENZO
_computing_molecular_graphics SHELXTL/PC
_computing_publication_material SHELXL-97
_computing_structure_refinement 'SHELXL-97 (Sheldrick, 2008)'
_computing_structure_solution 'SHELXS-97 (Sheldrick, 2008)'
_diffrn_ambient_temperature 133(2)
_diffrn_measured_fraction_theta_full 0.977
_diffrn_measured_fraction_theta_max 0.977
_diffrn_measurement_device_type KappaCCD
_diffrn_measurement_method 'phi- + omega-scan'
_diffrn_radiation_monochromator graphite
_diffrn_radiation_source 'fine-focus sealed tube'
_diffrn_radiation_type MoK\a
_diffrn_radiation_wavelength 0.71073
_diffrn_reflns_av_R_equivalents 0.0196
_diffrn_reflns_av_sigmaI/netI 0.0323
_diffrn_reflns_limit_h_max 19
_diffrn_reflns_limit_h_min -15
_diffrn_reflns_limit_k_max 25
_diffrn_reflns_limit_k_min -22
_diffrn_reflns_limit_l_max 28
_diffrn_reflns_limit_l_min -27
_diffrn_reflns_number 15298
_diffrn_reflns_theta_full 27.45
_diffrn_reflns_theta_max 27.45
_diffrn_reflns_theta_min 2.54
_exptl_absorpt_coefficient_mu 1.968
_exptl_absorpt_correction_T_max 0.9952
_exptl_absorpt_correction_T_min 0.7591
_exptl_absorpt_correction_type multi-scan
_exptl_absorpt_process_details 'SADABS, Bruker-AXS, 2002'
_exptl_crystal_colour colourless
_exptl_crystal_density_diffrn 1.450
_exptl_crystal_density_method 'not measured'
_exptl_crystal_description prism
_exptl_crystal_F_000 2820
_exptl_crystal_size_max 0.046
_exptl_crystal_size_mid 0.036
_exptl_crystal_size_min 0.026
_refine_diff_density_max 1.228
_refine_diff_density_min -0.824
_refine_diff_density_rms 0.092
_refine_ls_abs_structure_details 'Flack H D (1983), Acta Cryst. A39, 876-881'
_refine_ls_abs_structure_Flack 0.001(18)
_refine_ls_extinction_method none
_refine_ls_goodness_of_fit_ref 1.077
_refine_ls_hydrogen_treatment constr
_refine_ls_matrix_type full
_refine_ls_number_parameters 678
_refine_ls_number_reflns 11193
_refine_ls_number_restraints 2
_refine_ls_restrained_S_all 1.076
_refine_ls_R_factor_all 0.0345
_refine_ls_R_factor_gt 0.0325
_refine_ls_shift/su_max 0.004
_refine_ls_shift/su_mean 0.000
_refine_ls_structure_factor_coef Fsqd
_refine_ls_weighting_details 'calc w=1/[\s^2^(Fo^2^)+(0.0243P)^2^+34.4619P] where P=(Fo^2^+2Fc^2^)/3'
_refine_ls_weighting_scheme calc
_refine_ls_wR_factor_gt 0.0782
_refine_ls_wR_factor_ref 0.0799
_reflns_number_gt 10796
_reflns_number_total 11193
_reflns_threshold_expression >2sigma(I)
_cod_data_source_file jo5b00028_si_002.cif
_cod_data_source_block FO4915
_cod_original_sg_symbol_H-M 'C c'
_cod_original_formula_sum 'C28.25 H26.50 Cl0.50 I2 N6'
_cod_database_code 4036110
_publcif_datablock.id {0a7c028b-0e56-44c3-bf6e-c90260c231fe}

_platon_squeeze_void_probe_radius 1.20

loop_
_symmetry_equiv_pos_as_xyz
'x, y, z'
'x, -y, z+1/2'
'x+1/2, y+1/2, z'
'x+1/2, -y+1/2, z+1/2'

loop_
_atom_site_label
_atom_site_type_symbol
_atom_site_fract_x
_atom_site_fract_y
_atom_site_fract_z
_atom_site_U_iso_or_equiv
_atom_site_adp_type
_atom_site_occupancy
_atom_site_symmetry_multiplicity
_atom_site_calc_flag
_atom_site_refinement_flags
I1A I 0.99672(2) 0.786596(17) 0.503856(17) 0.02968(8) Uani 1 1 d .
I2A I 1.00025(3) 0.989538(17) 0.499610(18) 0.03199(8) Uani 1 1 d .
N1A N 0.8875(4) 0.7059(2) 0.3393(2) 0.0287(10) Uani 1 1 d .
N2A N 0.9372(4) 0.6553(3) 0.3579(2) 0.0352(12) Uani 1 1 d .
N3A N 0.9780(3) 0.6763(2) 0.4097(2) 0.0281(10) Uani 1 1 d .
N4A N 0.8674(4) 1.0617(3) 0.3380(3) 0.0428(13) Uani 1 1 d .
N5A N 0.9138(4) 1.1137(3) 0.3542(3) 0.0434(14) Uani 1 1 d .
N6A N 0.9606(3) 1.0956(3) 0.4057(2) 0.0362(12) Uani 1 1 d .
C1A C 0.8848(4) 0.8826(3) 0.3810(3) 0.0321(13) Uani 1 1 d .
H1AA H 0.9401 0.8836 0.4019 0.039 Uiso 1 1 calc R
C2A C 0.8418(4) 0.9434(3) 0.3653(3) 0.0348(13) Uani 1 1 d .
C3A C 0.7610(4) 0.9401(4) 0.3347(3) 0.0400(15) Uani 1 1 d .
H3AA H 0.7310 0.9804 0.3237 0.048 Uiso 1 1 calc R
C4A C 0.7243(4) 0.8790(3) 0.3203(3) 0.0391(14) Uani 1 1 d .
H4AA H 0.6694 0.8773 0.2990 0.047 Uiso 1 1 calc R
C5A C 0.7656(4) 0.8207(3) 0.3361(3) 0.0375(14) Uani 1 1 d .
H5AA H 0.7386 0.7788 0.3265 0.045 Uiso 1 1 calc R
C6A C 0.8463(4) 0.8215(3) 0.3659(3) 0.0328(13) Uani 1 1 d .
C7A C 0.8960(4) 0.7582(3) 0.3786(2) 0.0293(12) Uani 1 1 d .
C8A C 0.9539(4) 0.7395(3) 0.4246(2) 0.0264(11) Uani 1 1 d .
C9A C 1.0414(4) 0.6321(3) 0.4393(3) 0.0313(12) Uani 1 1 d .
C10A C 1.0134(4) 0.5886(3) 0.4860(3) 0.0329(13) Uani 1 1 d .
C11A C 1.0771(4) 0.5456(3) 0.5104(3) 0.0369(14) Uani 1 1 d .
H11A H 1.0608 0.5154 0.5420 0.044 Uiso 1 1 calc R
C12A C 1.1627(5) 0.5444(3) 0.4911(3) 0.0426(15) Uani 1 1 d .
C13A C 1.1867(5) 0.5899(3) 0.4450(3) 0.0418(14) Uani 1 1 d .
H13A H 1.2453 0.5897 0.4310 0.050 Uiso 1 1 calc R
C14A C 1.1273(4) 0.6347(3) 0.4197(3) 0.0353(13) Uani 1 1 d .
C15A C 0.9221(4) 0.5884(4) 0.5084(3) 0.0458(16) Uani 1 1 d .
H15A H 0.8830 0.6089 0.4774 0.069 Uiso 1 1 calc R
H15B H 0.9195 0.6143 0.5465 0.069 Uiso 1 1 calc R
H15C H 0.9036 0.5420 0.5159 0.069 Uiso 1 1 calc R
C16A C 1.2285(6) 0.4941(5) 0.5179(5) 0.068(2) Uani 1 1 d .
H16A H 1.2068 0.4764 0.5566 0.102 Uiso 1 1 calc R
H16B H 1.2850 0.5165 0.5253 0.102 Uiso 1 1 calc R
H16C H 1.2361 0.4569 0.4889 0.102 Uiso 1 1 calc R
C17A C 1.1540(6) 0.6828(4) 0.3705(4) 0.059(2) Uani 1 1 d .
H17A H 1.2174 0.6797 0.3650 0.089 Uiso 1 1 calc R
H17B H 1.1385 0.7287 0.3824 0.089 Uiso 1 1 calc R
H17C H 1.1234 0.6712 0.3319 0.089 Uiso 1 1 calc R
C18A C 0.8844(5) 1.0091(3) 0.3772(3) 0.0379(14) Uani 1 1 d .
C19A C 0.9427(4) 1.0310(3) 0.4214(3) 0.0326(13) Uani 1 1 d .
C20A C 1.0277(4) 1.1388(3) 0.4319(3) 0.0388(15) Uani 1 1 d .
C21A C 1.1125(5) 1.1292(3) 0.4104(3) 0.0456(17) Uani 1 1 d .
C22A C 1.1764(5) 1.1711(4) 0.4361(4) 0.0512(19) Uani 1 1 d .
H22A H 1.2350 1.1664 0.4227 0.061 Uiso 1 1 calc R
C23A C 1.1594(5) 1.2185(4) 0.4794(4) 0.0484(18) Uani 1 1 d .
C24A C 1.0747(5) 1.2232(4) 0.4993(4) 0.056(2) Uani 1 1 d .
H24A H 1.0630 1.2548 0.5308 0.067 Uiso 1 1 calc R
C25A C 1.0050(5) 1.1847(3) 0.4765(4) 0.0446(17) Uani 1 1 d .
C26A C 1.1332(5) 1.0769(4) 0.3645(4) 0.059(2) Uani 1 1 d .
H26A H 1.1947 1.0812 0.3529 0.089 Uiso 1 1 calc R
H26B H 1.0952 1.0828 0.3281 0.089 Uiso 1 1 calc R
H26C H 1.1236 1.0323 0.3821 0.089 Uiso 1 1 calc R
C27A C 1.2295(5) 1.2630(4) 0.5054(4) 0.061(2) Uani 1 1 d .
H27A H 1.2137 1.2773 0.5467 0.091 Uiso 1 1 calc R
H27B H 1.2359 1.3026 0.4791 0.091 Uiso 1 1 calc R
H27C H 1.2851 1.2383 0.5074 0.091 Uiso 1 1 calc R
C28A C 0.9122(5) 1.1937(4) 0.4964(4) 0.056(2) Uani 1 1 d .
H28A H 0.8748 1.2045 0.4606 0.084 Uiso 1 1 calc R
H28B H 0.9096 1.2304 0.5262 0.084 Uiso 1 1 calc R
H28C H 0.8917 1.1519 0.5152 0.084 Uiso 1 1 calc R
I1B I 0.77351(2) 0.660553(18) 0.237993(17) 0.02984(8) Uani 1 1 d .
I2B I 0.89072(2) 0.512432(18) 0.338937(17) 0.03177(9) Uani 1 1 d .
N1B N 0.5986(3) 0.5739(2) 0.1035(2) 0.0320(11) Uani 1 1 d .
N2B N 0.5715(4) 0.6366(3) 0.1064(2) 0.0351(11) Uani 1 1 d .
N3B N 0.6225(3) 0.6691(2) 0.1484(2) 0.0271(10) Uani 1 1 d .
N4B N 0.7965(4) 0.3180(3) 0.2888(3) 0.0435(13) Uani 1 1 d .
N5B N 0.8248(4) 0.3071(3) 0.3449(3) 0.0428(13) Uani 1 1 d .
N6B N 0.8549(4) 0.3672(3) 0.3674(3) 0.0377(12) Uani 1 1 d .
C1B C 0.7417(4) 0.4751(3) 0.2074(3) 0.0337(13) Uani 1 1 d .
H1BA H 0.7409 0.5041 0.2420 0.040 Uiso 1 1 calc R
C2B C 0.7759(4) 0.4104(3) 0.2140(3) 0.0339(13) Uani 1 1 d .
C3B C 0.7795(5) 0.3699(3) 0.1631(3) 0.0401(15) Uani 1 1 d .
H3BA H 0.8046 0.3262 0.1663 0.048 Uiso 1 1 calc R
C4B C 0.7467(5) 0.3925(3) 0.1069(3) 0.0394(14) Uani 1 1 d .
H4BA H 0.7484 0.3638 0.0721 0.047 Uiso 1 1 calc R
C5B C 0.7119(4) 0.4555(3) 0.1010(3) 0.0393(14) Uani 1 1 d .
H5BA H 0.6897 0.4705 0.0624 0.047 Uiso 1 1 calc R
C6B C 0.7091(4) 0.4980(3) 0.1521(3) 0.0303(12) Uani 1 1 d .
C7B C 0.6666(4) 0.5645(3) 0.1453(2) 0.0288(12) Uani 1 1 d .
C8B C 0.6829(4) 0.6259(3) 0.1739(3) 0.0266(12) Uani 1 1 d .
C9B C 0.6051(4) 0.7391(3) 0.1613(2) 0.0286(11) Uani 1 1 d .
C10B C 0.6501(4) 0.7876(3) 0.1294(3) 0.0308(12) Uani 1 1 d .
C11B C 0.6291(5) 0.8548(3) 0.1426(3) 0.0377(14) Uani 1 1 d .
H11B H 0.6596 0.8897 0.1223 0.045 Uiso 1 1 calc R
C12B C 0.5662(5) 0.8718(3) 0.1838(3) 0.0388(14) Uani 1 1 d .
C13B C 0.5234(5) 0.8208(3) 0.2157(3) 0.0390(14) Uani 1 1 d .
H13B H 0.4795 0.8321 0.2441 0.047 Uiso 1 1 calc R
C14B C 0.5446(4) 0.7531(3) 0.2061(3) 0.0382(14) Uani 1 1 d .
C15B C 0.7188(4) 0.7708(3) 0.0845(3) 0.0393(14) Uani 1 1 d .
H15D H 0.7377 0.8120 0.0639 0.059 Uiso 1 1 calc R
H15E H 0.6947 0.7392 0.0540 0.059 Uiso 1 1 calc R
H15F H 0.7690 0.7501 0.1060 0.059 Uiso 1 1 calc R
C16B C 0.5428(6) 0.9447(4) 0.1954(4) 0.059(2) Uani 1 1 d .
H16D H 0.5930 0.9734 0.1861 0.088 Uiso 1 1 calc R
H16E H 0.5276 0.9504 0.2385 0.088 Uiso 1 1 calc R
H16F H 0.4926 0.9574 0.1691 0.088 Uiso 1 1 calc R
C17B C 0.5005(6) 0.7008(4) 0.2427(4) 0.061(2) Uani 1 1 d .
H17D H 0.4790 0.6649 0.2155 0.092 Uiso 1 1 calc R
H17E H 0.4511 0.7209 0.2641 0.092 Uiso 1 1 calc R
H17F H 0.5424 0.6819 0.2728 0.092 Uiso 1 1 calc R
C18B C 0.8089(5) 0.3848(3) 0.2745(3) 0.0394(14) Uani 1 1 d .
C19B C 0.8447(4) 0.4157(3) 0.3244(3) 0.0317(12) Uani 1 1 d .
C20B C 0.8814(5) 0.3732(3) 0.4299(3) 0.0365(14) Uani 1 1 d .
C21B C 0.8169(5) 0.3832(3) 0.4735(3) 0.0402(14) Uani 1 1 d .
C22B C 0.8436(5) 0.3913(3) 0.5343(3) 0.0460(16) Uani 1 1 d .
H22B H 0.8003 0.3972 0.5645 0.055 Uiso 1 1 calc R
C23B C 0.9305(6) 0.3910(4) 0.5524(3) 0.0483(17) Uani 1 1 d .
C24B C 0.9914(6) 0.3817(3) 0.5077(4) 0.0460(16) Uani 1 1 d .
H24B H 1.0517 0.3818 0.5197 0.055 Uiso 1 1 calc R
C25B C 0.9699(5) 0.3723(3) 0.4459(3) 0.0413(15) Uani 1 1 d .
C26B C 0.7214(5) 0.3858(5) 0.4542(4) 0.063(2) Uani 1 1 d .
H26D H 0.6859 0.3972 0.4896 0.095 Uiso 1 1 calc R
H26E H 0.7032 0.3419 0.4379 0.095 Uiso 1 1 calc R
H26F H 0.7129 0.4202 0.4223 0.095 Uiso 1 1 calc R
C27B C 0.9556(8) 0.3994(5) 0.6183(4) 0.079(3) Uani 1 1 d .
H27D H 0.9400 0.3587 0.6409 0.119 Uiso 1 1 calc R
H27E H 0.9243 0.4381 0.6351 0.119 Uiso 1 1 calc R
H27F H 1.0189 0.4071 0.6222 0.119 Uiso 1 1 calc R
C28B C 1.0397(5) 0.3621(5) 0.3995(4) 0.060(2) Uani 1 1 d .
H28D H 1.0261 0.3220 0.3750 0.090 Uiso 1 1 calc R
H28E H 1.0966 0.3562 0.4207 0.090 Uiso 1 1 calc R
H28F H 1.0421 0.4015 0.3726 0.090 Uiso 1 1 calc R
Cl2M Cl 0.1789(5) 0.6012(4) 0.2150(3) 0.1035(19) Uiso 0.50 1 d P
Cl1M Cl 0.3178(5) 0.6645(3) 0.1476(3) 0.0996(18) Uiso 0.50 1 d P
C1CM C 0.2693(12) 0.6503(7) 0.2189(8) 0.058(5) Uani 0.50 1 d P
H1CA H 0.3131 0.6288 0.2468 0.069 Uiso 0.50 1 calc PR
H1CB H 0.2533 0.6942 0.2370 0.069 Uiso 0.50 1 calc PR

loop_
_atom_site_aniso_label
_atom_site_aniso_U_11
_atom_site_aniso_U_22
_atom_site_aniso_U_33
_atom_site_aniso_U_23
_atom_site_aniso_U_13
_atom_site_aniso_U_12
I1A 0.03221(19) 0.02712(16) 0.02941(16) 0.00031(15) -0.00627(14) 0.00124(16)
I2A 0.0334(2) 0.02580(17) 0.03678(18) 0.00639(15) 0.00021(15) 0.00361(16)
N1A 0.029(3) 0.031(2) 0.025(2) 0.006(2) -0.0046(19) 0.000(2)
N2A 0.037(3) 0.036(3) 0.032(2) -0.004(2) -0.009(2) -0.003(2)
N3A 0.027(3) 0.023(2) 0.034(2) -0.0015(17) -0.005(2) -0.0012(18)
N4A 0.042(3) 0.039(3) 0.048(3) 0.016(2) 0.004(3) 0.011(2)
N5A 0.042(4) 0.036(3) 0.052(3) 0.014(2) 0.000(3) 0.011(2)
N6A 0.032(3) 0.031(3) 0.045(3) 0.010(2) 0.005(2) 0.007(2)
C1A 0.024(3) 0.037(3) 0.035(3) 0.009(2) 0.000(3) 0.007(2)
C2A 0.032(3) 0.048(4) 0.025(3) 0.006(2) 0.005(2) 0.006(3)
C3A 0.040(4) 0.050(4) 0.030(3) 0.011(3) -0.004(3) 0.007(3)
C4A 0.033(3) 0.054(4) 0.030(3) 0.004(3) -0.008(3) 0.006(3)
C5A 0.032(3) 0.049(4) 0.032(3) -0.002(2) -0.004(3) 0.002(3)
C6A 0.037(3) 0.038(3) 0.024(2) -0.001(2) -0.006(2) 0.000(3)
C7A 0.029(3) 0.032(3) 0.027(3) -0.001(2) 0.000(2) -0.002(2)
C8A 0.025(3) 0.027(3) 0.027(2) -0.001(2) -0.006(2) -0.002(2)
C9A 0.028(3) 0.033(3) 0.032(3) -0.003(2) -0.001(2) -0.002(2)
C10A 0.034(4) 0.030(3) 0.035(3) 0.000(2) -0.003(3) 0.004(2)
C11A 0.041(4) 0.026(3) 0.044(3) 0.003(2) -0.003(3) 0.004(2)
C12A 0.036(4) 0.040(4) 0.051(4) 0.006(3) 0.000(3) 0.005(3)
C13A 0.034(3) 0.042(3) 0.050(4) -0.001(3) 0.006(3) 0.004(3)
C14A 0.032(3) 0.031(3) 0.043(3) 0.001(2) 0.005(3) -0.005(2)
C15A 0.035(4) 0.048(4) 0.054(4) 0.015(3) 0.009(3) 0.006(3)
C16A 0.055(5) 0.070(6) 0.079(6) 0.017(4) -0.006(5) 0.026(4)
C17A 0.047(4) 0.057(5) 0.074(5) 0.020(4) 0.013(4) -0.003(4)
C18A 0.045(4) 0.037(3) 0.033(3) 0.009(2) 0.010(3) 0.012(3)
C19A 0.031(3) 0.028(3) 0.039(3) 0.009(2) 0.008(3) 0.007(2)
C20A 0.032(3) 0.023(3) 0.062(4) 0.020(3) 0.016(3) 0.000(2)
C21A 0.040(4) 0.036(3) 0.062(4) 0.023(3) 0.009(3) 0.011(3)
C22A 0.033(4) 0.044(4) 0.077(5) 0.031(4) 0.010(3) 0.002(3)
C23A 0.032(4) 0.046(4) 0.066(4) 0.016(3) -0.013(3) -0.012(3)
C24A 0.053(5) 0.041(4) 0.075(5) 0.006(4) 0.014(4) -0.009(3)
C25A 0.034(4) 0.022(3) 0.079(5) 0.010(3) 0.014(4) -0.003(3)
C26A 0.046(4) 0.057(5) 0.076(5) 0.019(4) 0.032(4) 0.018(4)
C27A 0.039(4) 0.061(5) 0.082(6) 0.024(4) -0.008(4) -0.012(4)
C28A 0.036(4) 0.046(4) 0.087(6) -0.020(4) 0.016(4) -0.003(3)
I1B 0.0316(2) 0.02815(17) 0.02955(16) 0.00023(14) -0.00395(14) 0.00078(14)
I2B 0.0322(2) 0.02585(17) 0.03719(19) 0.00230(15) -0.00035(15) 0.00307(16)
N1B 0.036(3) 0.032(3) 0.027(2) 0.0006(19) -0.004(2) -0.001(2)
N2B 0.041(3) 0.036(3) 0.028(2) -0.006(2) -0.010(2) 0.002(2)
N3B 0.033(3) 0.023(2) 0.025(2) 0.0002(17) -0.003(2) 0.0011(19)
N4B 0.049(4) 0.026(3) 0.055(3) 0.004(2) -0.005(3) 0.005(2)
N5B 0.047(3) 0.028(3) 0.053(3) 0.005(2) -0.003(3) -0.002(2)
N6B 0.037(3) 0.028(3) 0.048(3) 0.005(2) -0.001(2) 0.009(2)
C1B 0.033(3) 0.031(3) 0.038(3) -0.002(2) 0.002(3) -0.003(2)
C2B 0.032(3) 0.029(3) 0.041(3) -0.001(2) -0.001(3) 0.000(2)
C3B 0.042(4) 0.023(3) 0.056(4) -0.005(3) 0.002(3) 0.000(3)
C4B 0.048(4) 0.026(3) 0.044(3) -0.009(2) 0.005(3) 0.002(3)
C5B 0.036(4) 0.045(4) 0.036(3) -0.007(3) -0.002(3) -0.003(3)
C6B 0.026(3) 0.029(3) 0.036(3) 0.001(2) 0.005(2) 0.003(2)
C7B 0.033(3) 0.025(3) 0.029(3) 0.002(2) 0.001(2) 0.000(2)
C8B 0.029(3) 0.025(3) 0.026(2) 0.001(2) -0.003(2) 0.002(2)
C9B 0.026(3) 0.031(3) 0.029(3) -0.001(2) 0.000(2) 0.004(2)
C10B 0.030(3) 0.036(3) 0.026(3) -0.002(2) -0.003(2) -0.003(2)
C11B 0.042(4) 0.031(3) 0.040(3) 0.004(2) 0.002(3) -0.002(3)
C12B 0.043(4) 0.040(3) 0.034(3) -0.001(2) -0.001(3) 0.009(3)
C13B 0.041(4) 0.043(4) 0.033(3) 0.005(2) 0.004(3) 0.012(3)
C14B 0.037(4) 0.042(4) 0.035(3) 0.012(2) -0.003(3) 0.002(3)
C15B 0.043(4) 0.037(3) 0.038(3) 0.001(2) 0.006(3) -0.001(3)
C16B 0.070(6) 0.042(4) 0.065(5) -0.005(3) 0.014(4) 0.010(4)
C17B 0.063(5) 0.056(5) 0.066(5) 0.018(4) 0.031(4) 0.011(4)
C18B 0.038(4) 0.029(3) 0.051(4) -0.002(3) -0.001(3) 0.010(2)
C19B 0.027(3) 0.026(3) 0.042(3) 0.003(2) 0.003(3) 0.002(2)
C20B 0.042(4) 0.021(3) 0.047(3) 0.004(2) 0.008(3) 0.008(2)
C21B 0.037(4) 0.032(3) 0.052(4) 0.010(3) 0.011(3) 0.000(3)
C22B 0.060(5) 0.031(3) 0.048(4) 0.001(3) 0.017(3) -0.005(3)
C23B 0.062(5) 0.040(4) 0.043(3) 0.003(3) 0.005(3) -0.013(3)
C24B 0.041(4) 0.050(4) 0.047(4) 0.010(3) 0.004(3) -0.007(3)
C25B 0.037(4) 0.035(3) 0.052(4) 0.012(3) 0.007(3) 0.006(3)
C26B 0.041(4) 0.071(6) 0.079(6) 0.015(4) 0.021(4) 0.006(4)
C27B 0.110(9) 0.074(6) 0.054(5) -0.005(4) 0.008(5) -0.039(6)
C28B 0.041(4) 0.088(6) 0.052(4) 0.016(4) 0.011(4) 0.023(4)
C1CM 0.075(12) 0.023(7) 0.074(11) 0.004(6) -0.017(10) -0.004(7)

loop_
_atom_type_symbol
_atom_type_description
_atom_type_scat_dispersion_real
_atom_type_scat_dispersion_imag
_atom_type_scat_source
C C 0.0033 0.0016 'International Tables Vol C Tables 4.2.6.8 and 6.1.1.4'
H H 0.0000 0.0000 'International Tables Vol C Tables 4.2.6.8 and 6.1.1.4'
N N 0.0061 0.0033 'International Tables Vol C Tables 4.2.6.8 and 6.1.1.4'
I I -0.4742 1.8119 'International Tables Vol C Tables 4.2.6.8 and 6.1.1.4'
Cl Cl 0.1484 0.1585 'International Tables Vol C Tables 4.2.6.8 and 6.1.1.4'

loop_
_geom_angle_atom_site_label_1
_geom_angle_atom_site_label_2
_geom_angle_atom_site_label_3
_geom_angle
N2A N1A C7A 110.2(5)
N1A N2A N3A 106.0(5)
N2A N3A C8A 111.5(4)
N2A N3A C9A 118.7(5)
C8A N3A C9A 129.8(4)
N5A N4A C18A 110.0(6)
N4A N5A N6A 106.7(5)
C19A N6A N5A 110.6(5)
C19A N6A C20A 127.4(5)
N5A N6A C20A 121.4(5)
C6A C1A C2A 119.9(6)
C6A C1A H1AA 120.0
C2A C1A H1AA 120.0
C3A C2A C1A 118.5(6)
C3A C2A C18A 120.5(6)
C1A C2A C18A 120.9(6)
C4A C3A C2A 120.3(6)
C4A C3A H3AA 119.8
C2A C3A H3AA 119.8
C5A C4A C3A 120.8(6)
C5A C4A H4AA 119.6
C3A C4A H4AA 119.6
C4A C5A C6A 120.9(6)
C4A C5A H5AA 119.5
C6A C5A H5AA 119.5
C5A C6A C1A 119.5(6)
C5A C6A C7A 121.5(6)
C1A C6A C7A 118.9(5)
N1A C7A C8A 107.9(5)
N1A C7A C6A 119.3(5)
C8A C7A C6A 132.8(5)
N3A C8A C7A 104.5(5)
N3A C8A I1A 122.7(4)
C7A C8A I1A 132.7(4)
C14A C9A C10A 123.3(6)
C14A C9A N3A 117.7(5)
C10A C9A N3A 119.0(5)
C11A C10A C9A 115.7(6)
C11A C10A C15A 121.6(6)
C9A C10A C15A 122.7(6)
C12A C11A C10A 123.3(6)
C12A C11A H11A 118.3
C10A C11A H11A 118.3
C11A C12A C13A 118.1(6)
C11A C12A C16A 120.9(7)
C13A C12A C16A 121.0(7)
C14A C13A C12A 121.5(6)
C14A C13A H13A 119.2
C12A C13A H13A 119.2
C13A C14A C9A 118.0(6)
C13A C14A C17A 120.8(6)
C9A C14A C17A 121.2(6)
C10A C15A H15A 109.5
C10A C15A H15B 109.5
H15A C15A H15B 109.5
C10A C15A H15C 109.5
H15A C15A H15C 109.5
H15B C15A H15C 109.5
C12A C16A H16A 109.5
C12A C16A H16B 109.5
H16A C16A H16B 109.5
C12A C16A H16C 109.5
H16A C16A H16C 109.5
H16B C16A H16C 109.5
C14A C17A H17A 109.5
C14A C17A H17B 109.5
H17A C17A H17B 109.5
C14A C17A H17C 109.5
H17A C17A H17C 109.5
H17B C17A H17C 109.5
C19A C18A N4A 108.0(6)
C19A C18A C2A 132.8(5)
N4A C18A C2A 119.2(6)
N6A C19A C18A 104.7(5)
N6A C19A I2A 120.0(5)
C18A C19A I2A 135.4(5)
C25A C20A C21A 125.0(7)
C25A C20A N6A 118.9(6)
C21A C20A N6A 116.1(6)
C22A C21A C20A 115.4(7)
C22A C21A C26A 122.3(7)
C20A C21A C26A 122.3(7)
C23A C22A C21A 123.4(7)
C23A C22A H22A 118.3
C21A C22A H22A 118.3
C22A C23A C24A 117.4(7)
C22A C23A C27A 121.9(7)
C24A C23A C27A 120.7(8)
C23A C24A C25A 124.4(8)
C23A C24A H24A 117.8
C25A C24A H24A 117.8
C20A C25A C24A 114.4(7)
C20A C25A C28A 122.3(6)
C24A C25A C28A 123.3(7)
C21A C26A H26A 109.5
C21A C26A H26B 109.5
H26A C26A H26B 109.5
C21A C26A H26C 109.5
H26A C26A H26C 109.5
H26B C26A H26C 109.5
C23A C27A H27A 109.5
C23A C27A H27B 109.5
H27A C27A H27B 109.5
C23A C27A H27C 109.5
H27A C27A H27C 109.5
H27B C27A H27C 109.5
C25A C28A H28A 109.5
C25A C28A H28B 109.5
H28A C28A H28B 109.5
C25A C28A H28C 109.5
H28A C28A H28C 109.5
H28B C28A H28C 109.5
N2B N1B C7B 109.2(4)
N1B N2B N3B 107.9(4)
N2B N3B C8B 110.4(4)
N2B N3B C9B 119.1(5)
C8B N3B C9B 130.5(5)
N5B N4B C18B 109.2(5)
N4B N5B N6B 106.9(5)
C19B N6B N5B 110.0(5)
C19B N6B C20B 129.3(6)
N5B N6B C20B 120.3(5)
C6B C1B C2B 121.6(6)
C6B C1B H1BA 119.2
C2B C1B H1BA 119.2
C3B C2B C1B 118.5(6)
C3B C2B C18B 119.8(6)
C1B C2B C18B 121.6(5)
C2B C3B C4B 120.3(6)
C2B C3B H3BA 119.9
C4B C3B H3BA 119.9
C5B C4B C3B 120.8(6)
C5B C4B H4BA 119.6
C3B C4B H4BA 119.6
C4B C5B C6B 119.8(6)
C4B C5B H5BA 120.1
C6B C5B H5BA 120.1
C1B C6B C5B 118.9(6)
C1B C6B C7B 122.2(5)
C5B C6B C7B 118.8(5)
N1B C7B C8B 107.6(5)
N1B C7B C6B 120.6(5)
C8B C7B C6B 131.8(5)
N3B C8B C7B 104.8(5)
N3B C8B I1B 120.0(4)
C7B C8B I1B 135.1(4)
C10B C9B C14B 124.1(6)
C10B C9B N3B 118.6(5)
C14B C9B N3B 117.3(5)
C9B C10B C11B 116.3(6)
C9B C10B C15B 122.7(6)
C11B C10B C15B 121.0(6)
C12B C11B C10B 122.3(6)
C12B C11B H11B 118.8
C10B C11B H11B 118.8
C11B C12B C13B 119.2(6)
C11B C12B C16B 121.1(6)
C13B C12B C16B 119.7(6)
C12B C13B C14B 120.7(6)
C12B C13B H13B 119.7
C14B C13B H13B 119.7
C9B C14B C13B 117.2(6)
C9B C14B C17B 123.8(6)
C13B C14B C17B 118.9(6)
C10B C15B H15D 109.5
C10B C15B H15E 109.5
H15D C15B H15E 109.5
C10B C15B H15F 109.5
H15D C15B H15F 109.5
H15E C15B H15F 109.5
C12B C16B H16D 109.5
C12B C16B H16E 109.5
H16D C16B H16E 109.5
C12B C16B H16F 109.5
H16D C16B H16F 109.5
H16E C16B H16F 109.5
C14B C17B H17D 109.5
C14B C17B H17E 109.5
H17D C17B H17E 109.5
C14B C17B H17F 109.5
H17D C17B H17F 109.5
H17E C17B H17F 109.5
C19B C18B N4B 108.1(6)
C19B C18B C2B 132.7(6)
N4B C18B C2B 118.9(6)
N6B C19B C18B 105.8(5)
N6B C19B I2B 121.5(5)
C18B C19B I2B 132.4(5)
C25B C20B C21B 121.8(6)
C25B C20B N6B 119.7(6)
C21B C20B N6B 118.4(6)
C22B C21B C20B 118.1(6)
C22B C21B C26B 121.7(7)
C20B C21B C26B 120.3(7)
C23B C22B C21B 122.3(7)
C23B C22B H22B 118.8
C21B C22B H22B 118.8
C24B C23B C22B 117.4(7)
C24B C23B C27B 122.5(8)
C22B C23B C27B 120.1(8)
C23B C24B C25B 123.8(8)
C23B C24B H24B 118.1
C25B C24B H24B 118.1
C20B C25B C24B 116.6(7)
C20B C25B C28B 122.3(6)
C24B C25B C28B 121.1(7)
C21B C26B H26D 109.5
C21B C26B H26E 109.5
H26D C26B H26E 109.5
C21B C26B H26F 109.5
H26D C26B H26F 109.5
H26E C26B H26F 109.5
C23B C27B H27D 109.5
C23B C27B H27E 109.5
H27D C27B H27E 109.5
C23B C27B H27F 109.5
H27D C27B H27F 109.5
H27E C27B H27F 109.5
C25B C28B H28D 109.5
C25B C28B H28E 109.5
H28D C28B H28E 109.5
C25B C28B H28F 109.5
H28D C28B H28F 109.5
H28E C28B H28F 109.5
Cl2M C1CM Cl1M 114.0(9)
Cl2M C1CM H1CA 108.8
Cl1M C1CM H1CA 108.8
Cl2M C1CM H1CB 108.8
Cl1M C1CM H1CB 108.8
H1CA C1CM H1CB 107.7

loop_
_geom_bond_atom_site_label_1
_geom_bond_atom_site_label_2
_geom_bond_distance
I1A C8A 2.060(5)
I2A C19A 2.072(6)
N1A N2A 1.318(7)
N1A C7A 1.351(7)
N2A N3A 1.345(6)
N3A C8A 1.351(7)
N3A C9A 1.447(7)
N4A N5A 1.297(8)
N4A C18A 1.372(7)
N5A N6A 1.367(7)
N6A C19A 1.358(7)
N6A C20A 1.443(9)
C1A C6A 1.386(8)
C1A C2A 1.414(8)
C1A H1AA 0.9500
C2A C3A 1.391(9)
C2A C18A 1.477(9)
C3A C4A 1.371(9)
C3A H3AA 0.9500
C4A C5A 1.359(9)
C4A H4AA 0.9500
C5A C6A 1.378(8)
C5A H5AA 0.9500
C6A C7A 1.491(8)
C7A C8A 1.374(7)
C9A C14A 1.389(9)
C9A C10A 1.409(8)
C10A C11A 1.391(8)
C10A C15A 1.486(9)
C11A C12A 1.381(9)
C11A H11A 0.9500
C12A C13A 1.407(9)
C12A C16A 1.525(9)
C13A C14A 1.377(9)
C13A H13A 0.9500
C14A C17A 1.499(9)
C15A H15A 0.9800
C15A H15B 0.9800
C15A H15C 0.9800
C16A H16A 0.9800
C16A H16B 0.9800
C16A H16C 0.9800
C17A H17A 0.9800
C17A H17B 0.9800
C17A H17C 0.9800
C18A C19A 1.370(9)
C20A C25A 1.384(10)
C20A C21A 1.399(9)
C21A C22A 1.390(10)
C21A C26A 1.481(11)
C22A C23A 1.363(11)
C22A H22A 0.9500
C23A C24A 1.376(11)
C23A C27A 1.490(10)
C24A C25A 1.394(10)
C24A H24A 0.9500
C25A C28A 1.499(10)
C26A H26A 0.9800
C26A H26B 0.9800
C26A H26C 0.9800
C27A H27A 0.9800
C27A H27B 0.9800
C27A H27C 0.9800
C28A H28A 0.9800
C28A H28B 0.9800
C28A H28C 0.9800
I1B C8B 2.062(6)
I2B C19B 2.068(6)
N1B N2B 1.314(7)
N1B C7B 1.380(7)
N2B N3B 1.353(6)
N3B C8B 1.369(7)
N3B C9B 1.445(7)
N4B N5B 1.308(8)
N4B C18B 1.376(8)
N5B N6B 1.367(8)
N6B C19B 1.352(8)
N6B C20B 1.420(8)
C1B C6B 1.373(8)
C1B C2B 1.394(8)
C1B H1BA 0.9500
C2B C3B 1.375(9)
C2B C18B 1.492(9)
C3B C4B 1.389(9)
C3B H3BA 0.9500
C4B C5B 1.364(9)
C4B H4BA 0.9500
C5B C6B 1.399(8)
C5B H5BA 0.9500
C6B C7B 1.478(8)
C7B C8B 1.389(7)
C9B C10B 1.381(8)
C9B C14B 1.387(9)
C10B C11B 1.403(8)
C10B C15B 1.489(9)
C11B C12B 1.372(9)
C11B H11B 0.9500
C12B C13B 1.399(9)
C12B C16B 1.514(9)
C13B C14B 1.400(9)
C13B H13B 0.9500
C14B C17B 1.482(9)
C15B H15D 0.9800
C15B H15E 0.9800
C15B H15F 0.9800
C16B H16D 0.9800
C16B H16E 0.9800
C16B H16F 0.9800
C17B H17D 0.9800
C17B H17E 0.9800
C17B H17F 0.9800
C18B C19B 1.354(9)
C20B C25B 1.387(10)
C20B C21B 1.398(9)
C21B C22B 1.388(10)
C21B C26B 1.509(10)
C22B C23B 1.375(11)
C22B H22B 0.9500
C23B C24B 1.373(11)
C23B C27B 1.490(11)
C24B C25B 1.394(11)
C24B H24B 0.9500
C25B C28B 1.498(10)
C26B H26D 0.9800
C26B H26E 0.9800
C26B H26F 0.9800
C27B H27D 0.9800
C27B H27E 0.9800
C27B H27F 0.9800
C28B H28D 0.9800
C28B H28E 0.9800
C28B H28F 0.9800
Cl2M C1CM 1.689(18)
Cl1M C1CM 1.762(19)
C1CM H1CA 0.9900
C1CM H1CB 0.9900

loop_
_platon_squeeze_void_nr
_platon_squeeze_void_average_x
_platon_squeeze_void_average_y
_platon_squeeze_void_average_z
_platon_squeeze_void_volume
_platon_squeeze_void_count_electrons
_platon_squeeze_void_content
1 -0.017 -0.124 0.206 249 32 ' '
2 -0.017 0.124 0.706 249 32 ' '
3 0.483 0.376 0.206 249 32 ' '
4 0.483 0.624 0.706 249 32 ' '

loop_
_publcif_info_datablock.id
_publcif_info_datablock.publ_exptl
_publcif_info_datablock.publ_geom
_publcif_info_datablock.structure
{0a7c028b-0e56-44c3-bf6e-c90260c231fe} y y y
